data_2205392
loop_
_publ_author_name
'Ernest Me\<strovi\'c'
'Dejan-Kre\<simir Bu\<car'

_publ_section_title Bis(adamantylamine-\k<i>N</i>)bis(1-phenylbutane-1,3-dionato-\k^2^<i>O</i>,<i>O</i>')nickel(II)
_journal_issue 3
_journal_name_full 'Acta Crystallographica Section E'
_journal_page_first m522
_journal_page_last m524
_journal_paper_doi 10.1107/S1600536805004216
_journal_volume 61
_journal_year 2005
_chemical_formula_iupac '[Ni (C10 H9 O2)2 (C10 H17 N)2]'
_chemical_formula_moiety 'C40 H52 N2 Ni O4'
_chemical_formula_sum 'C40 H52 N2 Ni O4'
_chemical_formula_weight 683.55
_chemical_name_systematic
;
Bis(adamantylamine-\kN)bis(1-phenylbutane-1,3-dionato-\kO,O')nickel(II)
;
_space_group_IT_number 2
_symmetry_cell_setting triclinic
_symmetry_space_group_name_Hall '-P 1'
_symmetry_space_group_name_H-M 'P -1'
_atom_sites_solution_hydrogens geom
_atom_sites_solution_primary direct
_atom_sites_solution_secondary difmap
_audit_creation_method SHELXL97
_cell_angle_alpha 70.02(3)
_cell_angle_beta 86.88(3)
_cell_angle_gamma 76.45(3)
_cell_formula_units_Z 1
_cell_length_a 6.738(3)
_cell_length_b 12.028(3)
_cell_length_c 12.063(3)
_cell_measurement_reflns_used 4811
_cell_measurement_temperature 295.0(10)
_cell_measurement_theta_max 30.4
_cell_measurement_theta_min 2.1
_cell_volume 892.9(5)
_computing_cell_refinement 'CrysAlisRED (Oxford Diffraction, 2003)'
_computing_data_collection 'CrysAlisCCD (Oxford Diffraction, 2003)'
_computing_data_reduction CrysAlisRED
_computing_molecular_graphics 'ORTEP-3 for Windows (Farrugia, 1997)'
_computing_publication_material 'WinGX (Farrugia, 1999)'
_computing_structure_refinement 'SHELXL97 (Sheldrick, 1997)'
_computing_structure_solution 'SHELXS97 (Sheldrick, 1997)'
_diffrn_ambient_temperature 295.0(10)
_diffrn_measured_fraction_theta_full 0.992
_diffrn_measured_fraction_theta_max 0.992
_diffrn_measurement_device_type 'Oxford Diffraction Xcalibur 3 CCD area-detector'
_diffrn_measurement_method \w
_diffrn_radiation_monochromator graphite
_diffrn_radiation_source 'fine-focus sealed tube'
_diffrn_radiation_type MoK\a
_diffrn_radiation_wavelength 0.71073
_diffrn_reflns_av_R_equivalents 0.034
_diffrn_reflns_av_sigmaI/netI 0.037
_diffrn_reflns_limit_h_max 8
_diffrn_reflns_limit_h_min -8
_diffrn_reflns_limit_k_max 14
_diffrn_reflns_limit_k_min -14
_diffrn_reflns_limit_l_max 14
_diffrn_reflns_limit_l_min -14
_diffrn_reflns_number 12713
_diffrn_reflns_theta_full 25.0
_diffrn_reflns_theta_max 25.0
_diffrn_reflns_theta_min 4.2
_diffrn_standards_decay_% 0
_diffrn_standards_interval_time 60
_diffrn_standards_number '3 frames'
_exptl_absorpt_coefficient_mu 0.59
_exptl_absorpt_correction_T_max 0.941
_exptl_absorpt_correction_T_min 0.810
_exptl_absorpt_correction_type analytical
_exptl_absorpt_process_details '(Alcock, 1970)'
_exptl_crystal_colour green
_exptl_crystal_density_diffrn 1.271
_exptl_crystal_density_meas ?
_exptl_crystal_density_method .
_exptl_crystal_description plate
_exptl_crystal_F_000 366
_exptl_crystal_size_max 0.6
_exptl_crystal_size_mid 0.3
_exptl_crystal_size_min 0.1
_refine_diff_density_max 0.21
_refine_diff_density_min -0.26
_refine_ls_extinction_method none
_refine_ls_goodness_of_fit_ref 1.07
_refine_ls_hydrogen_treatment constr
_refine_ls_matrix_type full
_refine_ls_number_parameters 215
_refine_ls_number_reflns 3129
_refine_ls_number_restraints 0
_refine_ls_restrained_S_all 1.07
_refine_ls_R_factor_all 0.055
_refine_ls_R_factor_gt 0.041
_refine_ls_shift/su_max 0.000
_refine_ls_shift/su_mean 0.000
_refine_ls_structure_factor_coef Fsqd
_refine_ls_weighting_details 'calc w = 1/[\s^2^(Fo^2^)+(0.057P)^2^] where P=(Fo^2^+2Fc^2^)/3'
_refine_ls_weighting_scheme calc
_refine_ls_wR_factor_gt 0.095
_refine_ls_wR_factor_ref 0.103
_reflns_number_gt 2545
_reflns_number_total 3129
_reflns_threshold_expression I>2\s(I)
_cod_data_source_file ya6237.cif
_cod_data_source_block I
_cod_original_cell_volume 892.8(5)
_cod_database_code 2205392
_cod_database_fobs_code 2205392

loop_
_symmetry_equiv_pos_as_xyz
'x, y, z'
'-x, -y, -z'

loop_
_atom_site_label
_atom_site_fract_x
_atom_site_fract_y
_atom_site_fract_z
_atom_site_U_iso_or_equiv
_atom_site_adp_type
_atom_site_calc_flag
_atom_site_refinement_flags
_atom_site_occupancy
_atom_site_type_symbol
Ni 1.0000 0.0000 0.0000 0.04476(18) Uani d S 1 Ni
O1 1.1488(2) 0.13748(13) -0.06614(13) 0.0474(4) Uani d . 1 O
O2 0.7838(2) 0.10678(13) 0.06509(13) 0.0471(4) Uani d . 1 O
N 1.2002(3) -0.04761(17) 0.15284(16) 0.0507(5) Uani d . 1 N
H1N 1.3261 -0.0727 0.1285 0.061 Uiso calc R 1 H
H2N 1.1989 0.0238 0.1619 0.061 Uiso calc R 1 H
C1 1.2466(4) 0.3200(2) -0.0943(3) 0.0687(8) Uani d . 1 C
H1A 1.3868 0.2765 -0.0785 0.103 Uiso calc R 1 H
H1C 1.2194 0.3833 -0.0603 0.103 Uiso calc R 1 H
H1B 1.2211 0.3551 -0.1780 0.103 Uiso calc R 1 H
C2 1.1097(3) 0.2340(2) -0.0411(2) 0.0464(5) Uani d . 1 C
C3 0.9510(4) 0.2669(2) 0.0286(2) 0.0538(6) Uani d . 1 C
H3 0.9482 0.3366 0.0464 0.065 Uiso calc R 1 H
C4 0.7962(3) 0.20688(19) 0.07441(18) 0.0424(5) Uani d . 1 C
C5 0.6233(3) 0.2615(2) 0.13816(19) 0.0443(5) Uani d . 1 C
C6 0.4898(4) 0.1919(2) 0.1984(2) 0.0557(6) Uani d . 1 C
H6 0.5124 0.1113 0.2024 0.067 Uiso calc R 1 H
C7 0.3237(4) 0.2402(3) 0.2527(2) 0.0691(7) Uani d . 1 C
H7 0.2362 0.1918 0.2939 0.083 Uiso calc R 1 H
C8 0.2865(4) 0.3597(3) 0.2461(2) 0.0711(8) Uani d . 1 C
H8 0.1724 0.3930 0.2812 0.085 Uiso calc R 1 H
C9 0.4182(5) 0.4290(3) 0.1879(3) 0.0782(8) Uani d . 1 C
H9 0.3944 0.5096 0.1839 0.094 Uiso calc R 1 H
C10 0.5866(4) 0.3807(2) 0.1348(2) 0.0663(7) Uani d . 1 C
H10 0.6764 0.4287 0.0963 0.080 Uiso calc R 1 H
C11 1.1935(3) -0.13326(19) 0.27463(18) 0.0421(5) Uani d . 1 C
C12 0.9817(4) -0.1023(2) 0.3217(2) 0.0568(6) Uani d . 1 C
H12A 0.8802 -0.1063 0.2701 0.068 Uiso calc R 1 H
H12B 0.9531 -0.0201 0.3239 0.068 Uiso calc R 1 H
C13 0.9698(4) -0.1921(3) 0.4462(2) 0.0703(8) Uani d . 1 C
H13 0.8329 -0.1720 0.4763 0.084 Uiso calc R 1 H
C14 1.0120(4) -0.3199(3) 0.4415(2) 0.0746(8) Uani d . 1 C
H14A 1.0016 -0.3772 0.5197 0.090 Uiso calc R 1 H
H14B 0.9118 -0.3250 0.3897 0.090 Uiso calc R 1 H
C15 1.2238(4) -0.3517(2) 0.3963(2) 0.0580(6) Uani d . 1 C
H15 1.2506 -0.4343 0.3933 0.070 Uiso calc R 1 H
C16 1.2359(4) -0.2623(2) 0.2723(2) 0.0500(6) Uani d . 1 C
H16A 1.3707 -0.2828 0.2419 0.060 Uiso calc R 1 H
H16B 1.1366 -0.2679 0.2203 0.060 Uiso calc R 1 H
C17 1.3522(4) -0.1274(2) 0.3572(2) 0.0612(7) Uani d . 1 C
H17A 1.4877 -0.1472 0.3274 0.073 Uiso calc R 1 H
H17B 1.3280 -0.0455 0.3595 0.073 Uiso calc R 1 H
C18 1.1275(5) -0.1851(3) 0.5277(2) 0.0780(9) Uani d . 1 C
H18B 1.1001 -0.1038 0.5318 0.094 Uiso calc R 1 H
H18A 1.1189 -0.2416 0.6066 0.094 Uiso calc R 1 H
C19 1.3819(4) -0.3451(2) 0.4777(2) 0.0628(7) Uani d . 1 C
H19B 1.5179 -0.3665 0.4490 0.075 Uiso calc R 1 H
H19A 1.3747 -0.4022 0.5564 0.075 Uiso calc R 1 H
C20 1.3403(4) -0.2163(2) 0.4814(2) 0.0621(7) Uani d . 1 C
H20 1.4417 -0.2111 0.5336 0.075 Uiso calc R 1 H

loop_
_atom_site_aniso_label
_atom_site_aniso_U_11
_atom_site_aniso_U_22
_atom_site_aniso_U_33
_atom_site_aniso_U_12
_atom_site_aniso_U_13
_atom_site_aniso_U_23
Ni 0.0561(3) 0.0350(2) 0.0437(3) -0.01306(18) 0.00447(19) -0.01273(18)
O1 0.0563(10) 0.0419(9) 0.0455(9) -0.0160(7) 0.0056(7) -0.0142(7)
O2 0.0530(9) 0.0386(8) 0.0538(9) -0.0164(7) 0.0085(7) -0.0177(7)
N 0.0599(12) 0.0450(11) 0.0485(11) -0.0182(9) 0.0016(9) -0.0133(9)
C1 0.0774(18) 0.0589(16) 0.080(2) -0.0354(14) 0.0188(15) -0.0264(14)
C2 0.0517(14) 0.0423(13) 0.0472(13) -0.0153(10) -0.0031(11) -0.0141(11)
C3 0.0623(15) 0.0437(13) 0.0656(16) -0.0208(11) 0.0085(12) -0.0264(12)
C4 0.0504(13) 0.0370(12) 0.0402(12) -0.0116(10) -0.0011(10) -0.0121(9)
C5 0.0525(14) 0.0411(12) 0.0404(12) -0.0098(10) -0.0029(10) -0.0151(10)
C6 0.0608(16) 0.0512(14) 0.0598(16) -0.0176(12) 0.0098(12) -0.0227(12)
C7 0.0706(18) 0.0729(19) 0.0677(18) -0.0205(14) 0.0209(14) -0.0291(15)
C8 0.0768(19) 0.0722(19) 0.0621(17) -0.0018(15) 0.0148(14) -0.0320(15)
C9 0.100(2) 0.0541(16) 0.084(2) -0.0104(16) 0.0244(17) -0.0351(15)
C10 0.0839(19) 0.0468(15) 0.0741(19) -0.0200(13) 0.0216(15) -0.0275(13)
C11 0.0477(13) 0.0372(11) 0.0400(12) -0.0085(9) 0.0008(10) -0.0121(9)
C12 0.0589(15) 0.0546(15) 0.0465(14) 0.0081(11) 0.0004(11) -0.0178(11)
C13 0.0570(16) 0.088(2) 0.0473(15) 0.0041(14) 0.0123(13) -0.0156(14)
C14 0.0750(19) 0.080(2) 0.0558(17) -0.0296(15) 0.0060(14) 0.0006(14)
C15 0.0747(17) 0.0373(13) 0.0579(15) -0.0091(11) -0.0029(13) -0.0126(11)
C16 0.0534(14) 0.0444(13) 0.0518(14) -0.0034(10) 0.0025(11) -0.0210(11)
C17 0.0719(17) 0.0494(14) 0.0619(16) -0.0173(12) -0.0150(13) -0.0136(12)
C18 0.105(2) 0.0722(19) 0.0447(15) 0.0062(16) -0.0003(15) -0.0217(14)
C19 0.0655(16) 0.0507(15) 0.0562(16) 0.0010(12) -0.0079(13) -0.0063(12)
C20 0.0758(18) 0.0562(15) 0.0511(15) -0.0108(13) -0.0195(13) -0.0137(12)

loop_
_atom_type_symbol
_atom_type_description
_atom_type_scat_dispersion_real
_atom_type_scat_dispersion_imag
_atom_type_scat_source
C C 0.0033 0.0016 'International Tables Vol C Tables 4.2.6.8 and 6.1.1.4'
H H 0.0000 0.0000 'International Tables Vol C Tables 4.2.6.8 and 6.1.1.4'
N N 0.0061 0.0033 'International Tables Vol C Tables 4.2.6.8 and 6.1.1.4'
O O 0.0106 0.0060 'International Tables Vol C Tables 4.2.6.8 and 6.1.1.4'
Ni Ni 0.3393 1.1124 'International Tables Vol C Tables 4.2.6.8 and 6.1.1.4'

loop_
_geom_angle_atom_site_label_1
_geom_angle_atom_site_label_2
_geom_angle_atom_site_label_3
_geom_angle_site_symmetry_1
_geom_angle_site_symmetry_3
_geom_angle
_geom_angle_publ_flag
O2 Ni O2 2_755 . 180.00(12) ?
O2 Ni O1 2_755 2_755 90.36(6) ?
O2 Ni O1 . 2_755 89.64(6) ?
O2 Ni O1 2_755 . 89.64(6) ?
O2 Ni O1 . . 90.36(6) yes
O1 Ni O1 2_755 . 180.00(6) ?
O2 Ni N 2_755 . 88.90(7) ?
O2 Ni N . . 91.10(7) yes
O1 Ni N 2_755 . 97.28(7) ?
O1 Ni N . . 82.72(7) yes
O2 Ni N 2_755 2_755 91.10(7) ?
O2 Ni N . 2_755 88.90(7) ?
O1 Ni N 2_755 2_755 82.72(7) ?
O1 Ni N . 2_755 97.28(7) ?
N Ni N . 2_755 180.00(6) ?
C2 O1 Ni . . 124.67(14) yes
C4 O2 Ni . . 125.71(14) yes
C11 N Ni . . 130.22(14) yes
C11 N H1N . . 104.7 ?
Ni N H1N . . 104.7 ?
C11 N H2N . . 104.7 ?
Ni N H2N . . 104.7 ?
H1N N H2N . . 105.7 ?
C2 C1 H1A . . 109.5 ?
C2 C1 H1C . . 109.5 ?
H1A C1 H1C . . 109.5 ?
C2 C1 H1B . . 109.5 ?
H1A C1 H1B . . 109.5 ?
H1C C1 H1B . . 109.5 ?
O1 C2 C3 . . 125.6(2) yes
O1 C2 C1 . . 115.8(2) yes
C3 C2 C1 . . 118.5(2) yes
C4 C3 C2 . . 127.1(2) yes
C4 C3 H3 . . 116.5 ?
C2 C3 H3 . . 116.5 ?
O2 C4 C3 . . 124.8(2) yes
O2 C4 C5 . . 114.84(19) yes
C3 C4 C5 . . 120.4(2) yes
C6 C5 C10 . . 118.2(2) yes
C6 C5 C4 . . 119.0(2) yes
C10 C5 C4 . . 122.8(2) ?
C7 C6 C5 . . 120.9(2) ?
C7 C6 H6 . . 119.5 ?
C5 C6 H6 . . 119.6 ?
C6 C7 C8 . . 120.3(3) ?
C6 C7 H7 . . 119.9 ?
C8 C7 H7 . . 119.9 ?
C9 C8 C7 . . 119.4(2) ?
C9 C8 H8 . . 120.3 ?
C7 C8 H8 . . 120.3 ?
C8 C9 C10 . . 120.6(3) ?
C8 C9 H9 . . 119.7 ?
C10 C9 H9 . . 119.7 ?
C9 C10 C5 . . 120.7(2) ?
C9 C10 H10 . . 119.7 ?
C5 C10 H10 . . 119.7 ?
N C11 C12 . . 108.83(18) ?
N C11 C16 . . 109.31(18) ?
C12 C11 C16 . . 109.00(19) ?
N C11 C17 . . 112.02(18) ?
C12 C11 C17 . . 109.3(2) ?
C16 C11 C17 . . 108.34(19) ?
C11 C12 C13 . . 109.60(19) ?
C11 C12 H12A . . 109.7 ?
C13 C12 H12A . . 109.7 ?
C11 C12 H12B . . 109.7 ?
C13 C12 H12B . . 109.7 ?
H12A C12 H12B . . 108.2 ?
C14 C13 C18 . . 109.4(2) ?
C14 C13 C12 . . 109.3(2) ?
C18 C13 C12 . . 109.9(2) ?
C14 C13 H13 . . 109.4 ?
C18 C13 H13 . . 109.4 ?
C12 C13 H13 . . 109.4 ?
C15 C14 C13 . . 109.5(2) ?
C15 C14 H14A . . 109.8 ?
C13 C14 H14A . . 109.8 ?
C15 C14 H14B . . 109.8 ?
C13 C14 H14B . . 109.8 ?
H14A C14 H14B . . 108.2 ?
C14 C15 C19 . . 110.1(2) ?
C14 C15 C16 . . 109.0(2) ?
C19 C15 C16 . . 109.9(2) ?
C14 C15 H15 . . 109.3 ?
C19 C15 H15 . . 109.3 ?
C16 C15 H15 . . 109.3 ?
C11 C16 C15 . . 110.23(19) ?
C11 C16 H16A . . 109.6 ?
C15 C16 H16A . . 109.6 ?
C11 C16 H16B . . 109.6 ?
C15 C16 H16B . . 109.6 ?
H16A C16 H16B . . 108.1 ?
C20 C17 C11 . . 110.5(2) ?
C20 C17 H17A . . 109.6 ?
C11 C17 H17A . . 109.6 ?
C20 C17 H17B . . 109.6 ?
C11 C17 H17B . . 109.6 ?
H17A C17 H17B . . 108.1 ?
C20 C18 C13 . . 109.7(2) ?
C20 C18 H18B . . 109.7 ?
C13 C18 H18B . . 109.7 ?
C20 C18 H18A . . 109.7 ?
C13 C18 H18A . . 109.7 ?
H18B C18 H18A . . 108.2 ?
C15 C19 C20 . . 109.1(2) ?
C15 C19 H19B . . 109.9 ?
C20 C19 H19B . . 109.9 ?
C15 C19 H19A . . 109.9 ?
C20 C19 H19A . . 109.9 ?
H19B C19 H19A . . 108.3 ?
C18 C20 C19 . . 109.0(2) ?
C18 C20 C17 . . 109.4(2) ?
C19 C20 C17 . . 109.4(2) ?
C18 C20 H20 . . 109.7 ?
C19 C20 H20 . . 109.7 ?
C17 C20 H20 . . 109.7 ?

loop_
_geom_bond_atom_site_label_1
_geom_bond_atom_site_label_2
_geom_bond_site_symmetry_2
_geom_bond_distance
_geom_bond_publ_flag
Ni O2 2_755 2.0187(16) ?
Ni O1 . 2.0409(16) yes
Ni O2 . 2.0187(16) yes
Ni O1 2_755 2.0409(16) ?
Ni N . 2.176(2) yes
Ni N 2_755 2.176(2) ?
O1 C2 . 1.263(3) yes
O2 C4 . 1.269(3) yes
N C11 . 1.484(3) yes
N H1N . 0.9000 ?
N H2N . 0.9000 ?
C1 C2 . 1.505(3) yes
C1 H1A . 0.9600 ?
C1 H1C . 0.9600 ?
C1 H1B . 0.9600 ?
C2 C3 . 1.392(3) yes
C3 C4 . 1.390(3) yes
C3 H3 . 0.9300 ?
C4 C5 . 1.506(3) yes
C5 C6 . 1.380(3) ?
C5 C10 . 1.383(3) ?
C6 C7 . 1.376(3) ?
C6 H6 . 0.9300 ?
C7 C8 . 1.376(4) ?
C7 H7 . 0.9300 ?
C8 C9 . 1.362(4) ?
C8 H8 . 0.9300 ?
C9 C10 . 1.379(4) ?
C9 H9 . 0.9300 ?
C10 H10 . 0.9300 ?
C11 C12 . 1.519(3) ?
C11 C16 . 1.520(3) ?
C11 C17 . 1.529(3) ?
C12 C13 . 1.532(3) ?
C12 H12A . 0.9700 ?
C12 H12B . 0.9700 ?
C13 C14 . 1.516(4) ?
C13 C18 . 1.522(4) ?
C13 H13 . 0.9800 ?
C14 C15 . 1.511(4) ?
C14 H14A . 0.9700 ?
C14 H14B . 0.9700 ?
C15 C19 . 1.521(4) ?
C15 C16 . 1.526(3) ?
C15 H15 . 0.9800 ?
C16 H16A . 0.9700 ?
C16 H16B . 0.9700 ?
C17 C20 . 1.526(3) ?
C17 H17A . 0.9700 ?
C17 H17B . 0.9700 ?
C18 C20 . 1.521(4) ?
C18 H18B . 0.9700 ?
C18 H18A . 0.9700 ?
C19 C20 . 1.524(4) ?
C19 H19B . 0.9700 ?
C19 H19A . 0.9700 ?
C20 H20 . 0.9800 ?
